data_7237557
loop_
_publ_author_name
'Mullin, William J.'
'Pawle, Robert H.'
'Sharber, Seth A.'
'M\"uller, Peter'
'Thomas, Samuel W.'

_publ_section_title
;
 Programmed twisting of phenylene--ethynylene linkages from aromatic
 stacking interactions
;
_journal_issue 5
_journal_name_full 'Journal of Materials Chemistry C'
_journal_page_first 1198
_journal_paper_doi 10.1039/C8TC05612A
_journal_volume 7
_journal_year 2019
_chemical_formula_moiety 'C46 H30 O4, 0.84(C H Cl3)'
_chemical_formula_sum 'C46.84 H30.84 Cl2.52 O4'
_chemical_formula_weight 746.97
_space_group_crystal_system triclinic
_space_group_IT_number 2
_space_group_name_Hall '-P 1'
_space_group_name_H-M_alt 'P -1'
_atom_sites_solution_hydrogens geom
_atom_sites_solution_primary direct
_atom_sites_solution_secondary difmap
_audit_creation_method SHELXL-2017/2
_audit_update_record
;
2018-10-24 deposited with the CCDC.
2018-12-18 downloaded from the CCDC.
;
_cell_angle_alpha 80.595(2)
_cell_angle_beta 84.255(2)
_cell_angle_gamma 88.725(3)
_cell_formula_units_Z 2
_cell_length_a 8.1455(7)
_cell_length_b 9.8705(8)
_cell_length_c 23.767(2)
_cell_measurement_reflns_used 9503
_cell_measurement_temperature 100(2)
_cell_measurement_theta_max 29.92
_cell_measurement_theta_min 2.39
_cell_volume 1875.7(3)
_computing_cell_refinement 'SAINT 8.38A (Bruker-AXS, 2017)'
_computing_data_collection 'APEX3 v2017.3.0 (Bruker-AXS, 2017)'
_computing_data_reduction 'SAINT 8.38A (Bruker-AXS, 2017)'
_computing_molecular_graphics 'Bruker SHELXTL'
_computing_publication_material 'Bruker SHELXTL'
_computing_structure_refinement 'SHELXL-2017/2 (Sheldrick, 2017)'
_computing_structure_solution 'SHELXT-2015 (Sheldrick, 2015)'
_diffrn_ambient_temperature 100(2)
_diffrn_detector_area_resol_mean 8.3
_diffrn_measured_fraction_theta_full 0.998
_diffrn_measured_fraction_theta_max 0.999
_diffrn_measurement_device_type 'Bruker Smart APEX2 CCD'
_diffrn_measurement_method '\f and \w scans'
_diffrn_radiation_type MoK\a
_diffrn_radiation_wavelength 0.71073
_diffrn_reflns_av_R_equivalents 0.0509
_diffrn_reflns_av_unetI/netI 0.0476
_diffrn_reflns_Laue_measured_fraction_full 0.998
_diffrn_reflns_Laue_measured_fraction_max 0.999
_diffrn_reflns_limit_h_max 11
_diffrn_reflns_limit_h_min -11
_diffrn_reflns_limit_k_max 14
_diffrn_reflns_limit_k_min -14
_diffrn_reflns_limit_l_max 33
_diffrn_reflns_limit_l_min -33
_diffrn_reflns_number 59772
_diffrn_reflns_point_group_measured_fraction_full 0.998
_diffrn_reflns_point_group_measured_fraction_max 0.999
_diffrn_reflns_theta_full 25.242
_diffrn_reflns_theta_max 30.508
_diffrn_reflns_theta_min 2.132
_diffrn_source 'I\mS micro-focus sealed tube, multilayer optics'
_exptl_absorpt_coefficient_mu 0.256
_exptl_absorpt_correction_T_max 0.7461
_exptl_absorpt_correction_T_min 0.7036
_exptl_absorpt_correction_type multi-scan
_exptl_absorpt_process_details 'SADABS (Herbst-Irmer et al., 2015)'
_exptl_crystal_colour colourless
_exptl_crystal_density_diffrn 1.323
_exptl_crystal_density_method 'not measured'
_exptl_crystal_description plate
_exptl_crystal_F_000 773
_exptl_crystal_size_max 0.120
_exptl_crystal_size_mid 0.100
_exptl_crystal_size_min 0.010
_refine_diff_density_max 0.401
_refine_diff_density_min -0.334
_refine_diff_density_rms 0.055
_refine_ls_extinction_method none
_refine_ls_goodness_of_fit_ref 1.022
_refine_ls_hydrogen_treatment constr
_refine_ls_matrix_type full
_refine_ls_number_parameters 562
_refine_ls_number_reflns 11450
_refine_ls_number_restraints 291
_refine_ls_restrained_S_all 1.057
_refine_ls_R_factor_all 0.0924
_refine_ls_R_factor_gt 0.0548
_refine_ls_shift/su_max 0.001
_refine_ls_shift/su_mean 0.000
_refine_ls_structure_factor_coef Fsqd
_refine_ls_weighting_details 'w=1/[\s^2^(Fo^2^)+(0.0625P)^2^+0.8968P] where P=(Fo^2^+2Fc^2^)/3'
_refine_ls_weighting_scheme calc
_refine_ls_wR_factor_gt 0.1337
_refine_ls_wR_factor_ref 0.1523
_reflns_Friedel_coverage 0.000
_reflns_number_gt 7572
_reflns_number_total 11450
_reflns_threshold_expression 'I > 2\s(I)'
_cod_data_source_file c8tc05612a2.cif
_cod_data_source_block X18062
_cod_original_cell_volume 1875.6(3)
_cod_database_code 7237557
_shelx_shelxl_version_number 2017/2
_shelx_space_group_comment
; 
The symmetry employed for this shelxl refinement is uniquely defined 
by the following loop, which should always be used as a source of 
symmetry information in preference to the above space-group names. 
They are only intended as comments. 
;
_shelx_estimated_absorpt_t_min 0.970
_shelx_estimated_absorpt_t_max 0.997

loop_
_space_group_symop_operation_xyz
'x, y, z'
'-x, -y, -z'

loop_
_atom_site_label
_atom_site_type_symbol
_atom_site_fract_x
_atom_site_fract_y
_atom_site_fract_z
_atom_site_U_iso_or_equiv
_atom_site_adp_type
_atom_site_occupancy
_atom_site_site_symmetry_order
_atom_site_calc_flag
_atom_site_refinement_flags_posn
_atom_site_refinement_flags_adp
_atom_site_refinement_flags_occupancy
_atom_site_disorder_assembly
_atom_site_disorder_group
O1 O 0.35267(14) 1.01139(12) 0.15443(5) 0.0237(2) Uani 1 1 d . . . . .
O2 O 0.44411(15) 1.16802(12) 0.07923(5) 0.0288(3) Uani 1 1 d . . . . .
O3 O 0.09983(15) 0.64442(13) 0.86463(5) 0.0261(3) Uani 1 1 d . . . . .
O4 O -0.00174(16) 0.71156(13) 0.94663(5) 0.0282(3) Uani 1 1 d . . . . .
C1 C 0.4599(2) 1.05827(17) 0.10932(7) 0.0210(3) Uani 1 1 d . . . . .
C2 C 0.59837(19) 0.96112(16) 0.09903(7) 0.0197(3) Uani 1 1 d . . . . .
C3 C 0.6844(2) 0.98553(17) 0.04454(7) 0.0234(3) Uani 1 1 d . . . . .
H3 H 0.654778 1.062357 0.017795 0.028 Uiso 1 1 calc R U . . .
C4 C 0.8115(2) 0.90058(19) 0.02868(7) 0.0264(4) Uani 1 1 d . . . . .
H4 H 0.866641 0.917589 -0.008927 0.032 Uiso 1 1 calc R U . . .
C5 C 0.8586(2) 0.78967(18) 0.06813(7) 0.0248(3) Uani 1 1 d . . . . .
H5 H 0.946387 0.731067 0.057554 0.030 Uiso 1 1 calc R U . . .
C6 C 0.7770(2) 0.76501(17) 0.12285(7) 0.0224(3) Uani 1 1 d . . . . .
H6 H 0.810848 0.689938 0.149657 0.027 Uiso 1 1 calc R U . . .
C7 C 0.64549(19) 0.84880(16) 0.13940(6) 0.0190(3) Uani 1 1 d . . . . .
C8 C 0.57114(19) 0.81630(16) 0.19712(7) 0.0202(3) Uani 1 1 d . . . . .
C9 C 0.5215(2) 0.78236(16) 0.24656(7) 0.0207(3) Uani 1 1 d . . . . .
C10 C 0.4596(2) 0.74937(16) 0.30574(6) 0.0199(3) Uani 1 1 d . . . . .
C11 C 0.3262(2) 0.82332(17) 0.32774(7) 0.0215(3) Uani 1 1 d . . . . .
H11 H 0.277017 0.895448 0.303337 0.026 Uiso 1 1 calc R U . . .
C12 C 0.2657(2) 0.79192(17) 0.38477(7) 0.0226(3) Uani 1 1 d . . . . .
H12 H 0.175151 0.842642 0.399300 0.027 Uiso 1 1 calc R U . . .
C13 C 0.3369(2) 0.68584(16) 0.42126(7) 0.0206(3) Uani 1 1 d . . . . .
C14 C 0.4699(2) 0.61172(18) 0.39932(7) 0.0260(4) Uani 1 1 d . . . . .
H14 H 0.518979 0.539510 0.423722 0.031 Uiso 1 1 calc R U . . .
C15 C 0.5303(2) 0.64310(18) 0.34228(7) 0.0254(3) Uani 1 1 d . . . . .
H15 H 0.620592 0.592124 0.327740 0.030 Uiso 1 1 calc R U . . .
C16 C 0.2722(2) 0.65369(17) 0.48041(7) 0.0226(3) Uani 1 1 d . . . . .
C17 C 0.2154(2) 0.62888(17) 0.52941(7) 0.0225(3) Uani 1 1 d . . . . .
C18 C 0.1487(2) 0.59911(16) 0.58844(7) 0.0208(3) Uani 1 1 d . . . . .
C19 C 0.0144(2) 0.51131(19) 0.60494(7) 0.0270(4) Uani 1 1 d . . . . .
H19 H -0.034413 0.471298 0.576940 0.032 Uiso 1 1 calc R U . . .
C20 C -0.0483(2) 0.48219(18) 0.66195(7) 0.0267(4) Uani 1 1 d . . . . .
H20 H -0.139719 0.422252 0.672759 0.032 Uiso 1 1 calc R U . . .
C21 C 0.02210(19) 0.54037(16) 0.70379(7) 0.0196(3) Uani 1 1 d . . . . .
C22 C 0.1565(2) 0.62858(16) 0.68709(7) 0.0209(3) Uani 1 1 d . . . . .
H22 H 0.205388 0.668583 0.715066 0.025 Uiso 1 1 calc R U . . .
C23 C 0.2187(2) 0.65801(17) 0.63012(7) 0.0220(3) Uani 1 1 d . . . . .
H23 H 0.309566 0.718572 0.619217 0.026 Uiso 1 1 calc R U . . .
C24 C -0.04083(19) 0.51017(16) 0.76293(7) 0.0208(3) Uani 1 1 d . . . . .
C25 C -0.09215(19) 0.49000(16) 0.81265(7) 0.0193(3) Uani 1 1 d . . . . .
C26 C -0.16961(19) 0.46007(16) 0.87027(7) 0.0194(3) Uani 1 1 d . . . . .
C27 C -0.2923(2) 0.35868(17) 0.88136(7) 0.0226(3) Uani 1 1 d . . . . .
H27 H -0.316560 0.311046 0.851569 0.027 Uiso 1 1 calc R U . . .
C28 C -0.3784(2) 0.32713(18) 0.93509(7) 0.0252(3) Uani 1 1 d . . . . .
H28 H -0.460052 0.257587 0.941875 0.030 Uiso 1 1 calc R U . . .
C29 C -0.3462(2) 0.39621(18) 0.97889(7) 0.0257(3) Uani 1 1 d . . . . .
H29 H -0.405698 0.374664 1.015643 0.031 Uiso 1 1 calc R U . . .
C30 C -0.2263(2) 0.49716(18) 0.96874(7) 0.0238(3) Uani 1 1 d . . . . .
H30 H -0.205209 0.545102 0.998804 0.029 Uiso 1 1 calc R U . . .
C31 C -0.13599(19) 0.52982(16) 0.91539(7) 0.0198(3) Uani 1 1 d . . . . .
C32 C -0.0085(2) 0.63755(17) 0.91123(7) 0.0207(3) Uani 1 1 d . . . . .
C33 C 0.2166(2) 1.10475(18) 0.16521(8) 0.0269(4) Uani 1 1 d . . . . .
H33A H 0.155827 1.127863 0.130811 0.032 Uiso 1 1 calc R U . . .
H33B H 0.258777 1.190801 0.174611 0.032 Uiso 1 1 calc R U . . .
C34 C 0.10475(19) 1.03360(17) 0.21461(7) 0.0223(3) Uani 1 1 d . . . . .
C35 C 0.0634(2) 1.09571(18) 0.26259(7) 0.0254(3) Uani 1 1 d . . . . .
H35 H 0.105911 1.183808 0.264043 0.030 Uiso 1 1 calc R U . . .
C36 C -0.0402(2) 1.02911(19) 0.30864(8) 0.0283(4) Uani 1 1 d . . . . .
H36 H -0.068410 1.072062 0.341299 0.034 Uiso 1 1 calc R U . . .
C37 C -0.1018(2) 0.90068(19) 0.30681(8) 0.0296(4) Uani 1 1 d . . . . .
H37 H -0.171107 0.854814 0.338403 0.035 Uiso 1 1 calc R U . . .
C38 C -0.0624(2) 0.83902(18) 0.25882(8) 0.0285(4) Uani 1 1 d . . . . .
H38 H -0.105874 0.751277 0.257344 0.034 Uiso 1 1 calc R U . . .
C39 C 0.0400(2) 0.90489(18) 0.21304(7) 0.0250(3) Uani 1 1 d . . . . .
H39 H 0.066407 0.862047 0.180247 0.030 Uiso 1 1 calc R U . . .
C40 C 0.2282(2) 0.74699(19) 0.86056(7) 0.0266(4) Uani 1 1 d . . . . .
H40A H 0.284757 0.733514 0.896049 0.032 Uiso 1 1 calc R U . . .
H40B H 0.179379 0.840429 0.855260 0.032 Uiso 1 1 calc R U . . .
C41 C 0.3482(2) 0.73001(17) 0.81013(7) 0.0227(3) Uani 1 1 d . . . . .
C42 C 0.4259(2) 0.60420(18) 0.80681(8) 0.0277(4) Uani 1 1 d . . . . .
H42 H 0.403649 0.528909 0.836885 0.033 Uiso 1 1 calc R U . . .
C43 C 0.5355(2) 0.5882(2) 0.76000(9) 0.0322(4) Uani 1 1 d . . . . .
H43 H 0.587577 0.501884 0.757855 0.039 Uiso 1 1 calc R U . . .
C44 C 0.5694(2) 0.6983(2) 0.71606(8) 0.0332(4) Uani 1 1 d . . . . .
H44 H 0.643953 0.687080 0.683748 0.040 Uiso 1 1 calc R U . . .
C45 C 0.4948(2) 0.8237(2) 0.71944(8) 0.0313(4) Uani 1 1 d . . . . .
H45 H 0.519317 0.899276 0.689700 0.038 Uiso 1 1 calc R U . . .
C46 C 0.3837(2) 0.83984(17) 0.76626(7) 0.0250(3) Uani 1 1 d . . . . .
H46 H 0.331903 0.926337 0.768270 0.030 Uiso 1 1 calc R U . . .
C1S C 0.1323(8) 1.1474(5) 0.4864(2) 0.0454(14) Uani 0.393(2) 1 d D U P A -1
H1S H 0.015080 1.178035 0.483757 0.055 Uiso 0.393(2) 1 calc R U P A -1
Cl1 Cl 0.2116(6) 1.2573(5) 0.5205(3) 0.0702(11) Uani 0.393(2) 1 d D U P A -1
Cl2 Cl 0.1188(3) 0.98047(16) 0.52340(7) 0.0645(6) Uani 0.393(2) 1 d D U P A -1
Cl3 Cl 0.2120(4) 1.14995(19) 0.41648(8) 0.0682(7) Uani 0.393(2) 1 d D U P A -1
C1T C 0.3896(15) 1.1350(8) 0.5032(3) 0.062(2) Uani 0.308(3) 1 d D U P B -2
H1T H 0.504447 1.163548 0.507053 0.075 Uiso 0.308(3) 1 calc R U P B -2
Cl1A Cl 0.2857(6) 1.2815(3) 0.4911(2) 0.0896(13) Uani 0.308(3) 1 d D U P B -2
Cl2A Cl 0.3385(6) 1.0241(4) 0.56318(13) 0.0865(13) Uani 0.308(3) 1 d D U P B -2
Cl3A Cl 0.4096(4) 1.0519(4) 0.44286(11) 0.0809(13) Uani 0.308(3) 1 d D U P B -2
C1U C 0.375(3) 1.1323(16) 0.5007(6) 0.075(3) Uani 0.140(3) 1 d D U P C 3
H1U H 0.495084 1.141617 0.505090 0.089 Uiso 0.140(3) 1 calc R U P C 3
Cl1B Cl 0.2563(18) 1.2499(13) 0.5281(6) 0.076(3) Uani 0.140(3) 1 d D U P C 3
Cl2B Cl 0.2898(13) 0.9865(8) 0.5392(5) 0.102(3) Uani 0.140(3) 1 d D U P C 3
Cl3B Cl 0.3322(14) 1.1516(11) 0.4305(3) 0.092(3) Uani 0.140(3) 1 d D U P C 3

loop_
_atom_site_aniso_label
_atom_site_aniso_U_11
_atom_site_aniso_U_22
_atom_site_aniso_U_33
_atom_site_aniso_U_23
_atom_site_aniso_U_13
_atom_site_aniso_U_12
O1 0.0212(6) 0.0209(6) 0.0261(6) 0.0016(4) 0.0018(4) 0.0034(4)
O2 0.0290(6) 0.0219(6) 0.0321(7) 0.0043(5) -0.0012(5) 0.0002(5)
O3 0.0244(6) 0.0303(7) 0.0247(6) -0.0086(5) 0.0015(5) -0.0112(5)
O4 0.0318(7) 0.0283(7) 0.0266(6) -0.0102(5) -0.0023(5) -0.0036(5)
C1 0.0210(8) 0.0207(8) 0.0211(7) -0.0018(6) -0.0035(6) -0.0039(6)
C2 0.0194(7) 0.0183(7) 0.0216(7) -0.0025(6) -0.0031(6) -0.0040(6)
C3 0.0254(8) 0.0233(8) 0.0208(7) -0.0012(6) -0.0023(6) -0.0042(6)
C4 0.0266(8) 0.0320(9) 0.0201(8) -0.0046(7) 0.0020(6) -0.0038(7)
C5 0.0235(8) 0.0276(9) 0.0239(8) -0.0072(6) -0.0003(6) 0.0005(7)
C6 0.0231(8) 0.0220(8) 0.0219(7) -0.0031(6) -0.0026(6) 0.0007(6)
C7 0.0186(7) 0.0193(7) 0.0192(7) -0.0030(6) -0.0020(6) -0.0031(6)
C8 0.0189(7) 0.0187(7) 0.0232(8) -0.0037(6) -0.0031(6) -0.0004(6)
C9 0.0209(7) 0.0188(7) 0.0220(7) -0.0020(6) -0.0030(6) -0.0006(6)
C10 0.0214(7) 0.0195(7) 0.0185(7) -0.0027(6) -0.0006(6) -0.0027(6)
C11 0.0232(8) 0.0190(8) 0.0219(7) -0.0015(6) -0.0032(6) 0.0011(6)
C12 0.0226(8) 0.0224(8) 0.0225(8) -0.0039(6) -0.0005(6) 0.0016(6)
C13 0.0215(8) 0.0210(8) 0.0194(7) -0.0033(6) -0.0015(6) -0.0023(6)
C14 0.0296(9) 0.0251(8) 0.0207(8) 0.0014(6) -0.0007(6) 0.0063(7)
C15 0.0269(8) 0.0246(8) 0.0226(8) -0.0011(6) 0.0015(6) 0.0071(7)
C16 0.0238(8) 0.0210(8) 0.0226(8) -0.0024(6) -0.0021(6) -0.0006(6)
C17 0.0240(8) 0.0209(8) 0.0223(8) -0.0029(6) -0.0015(6) 0.0009(6)
C18 0.0229(8) 0.0194(8) 0.0195(7) -0.0025(6) -0.0005(6) 0.0008(6)
C19 0.0313(9) 0.0295(9) 0.0213(8) -0.0073(7) -0.0019(7) -0.0080(7)
C20 0.0280(9) 0.0293(9) 0.0224(8) -0.0046(7) 0.0012(6) -0.0100(7)
C21 0.0205(7) 0.0182(7) 0.0198(7) -0.0030(6) -0.0011(6) -0.0001(6)
C22 0.0220(8) 0.0203(8) 0.0207(7) -0.0045(6) -0.0018(6) -0.0014(6)
C23 0.0214(8) 0.0203(8) 0.0238(8) -0.0032(6) 0.0003(6) -0.0024(6)
C24 0.0201(7) 0.0196(8) 0.0230(8) -0.0044(6) -0.0022(6) -0.0017(6)
C25 0.0182(7) 0.0174(7) 0.0228(7) -0.0046(6) -0.0022(6) -0.0017(6)
C26 0.0189(7) 0.0177(7) 0.0210(7) -0.0014(6) -0.0017(6) 0.0005(6)
C27 0.0238(8) 0.0214(8) 0.0223(8) -0.0023(6) -0.0031(6) -0.0029(6)
C28 0.0224(8) 0.0241(8) 0.0272(8) 0.0021(6) -0.0020(6) -0.0050(6)
C29 0.0250(8) 0.0284(9) 0.0214(8) 0.0007(6) 0.0018(6) 0.0000(7)
C30 0.0257(8) 0.0253(8) 0.0203(7) -0.0032(6) -0.0021(6) 0.0012(6)
C31 0.0209(7) 0.0177(7) 0.0207(7) -0.0028(6) -0.0024(6) 0.0007(6)
C32 0.0211(7) 0.0210(8) 0.0201(7) -0.0025(6) -0.0036(6) 0.0009(6)
C33 0.0240(8) 0.0224(8) 0.0313(9) 0.0010(7) 0.0015(7) 0.0066(6)
C34 0.0180(7) 0.0200(8) 0.0281(8) -0.0016(6) -0.0029(6) 0.0033(6)
C35 0.0212(8) 0.0207(8) 0.0348(9) -0.0062(7) -0.0032(7) 0.0029(6)
C36 0.0260(9) 0.0280(9) 0.0304(9) -0.0063(7) -0.0003(7) 0.0072(7)
C37 0.0226(8) 0.0274(9) 0.0355(9) 0.0018(7) 0.0010(7) 0.0019(7)
C38 0.0221(8) 0.0224(8) 0.0409(10) -0.0032(7) -0.0055(7) -0.0005(6)
C39 0.0222(8) 0.0238(8) 0.0303(9) -0.0068(7) -0.0054(6) 0.0022(6)
C40 0.0242(8) 0.0283(9) 0.0286(8) -0.0073(7) -0.0019(7) -0.0109(7)
C41 0.0196(7) 0.0241(8) 0.0252(8) -0.0043(6) -0.0042(6) -0.0053(6)
C42 0.0228(8) 0.0245(9) 0.0355(9) -0.0009(7) -0.0075(7) -0.0026(7)
C43 0.0197(8) 0.0306(10) 0.0484(11) -0.0118(8) -0.0056(8) 0.0006(7)
C44 0.0222(9) 0.0430(11) 0.0361(10) -0.0130(8) 0.0019(7) -0.0082(8)
C45 0.0321(9) 0.0303(10) 0.0308(9) -0.0020(7) -0.0008(7) -0.0134(7)
C46 0.0264(8) 0.0195(8) 0.0297(8) -0.0029(6) -0.0056(7) -0.0050(6)
C1S 0.060(3) 0.034(3) 0.041(3) -0.005(2) -0.001(2) 0.021(2)
Cl1 0.095(3) 0.0496(15) 0.077(2) -0.0281(14) -0.0310(18) -0.0003(18)
Cl2 0.0980(16) 0.0369(8) 0.0534(10) 0.0024(7) 0.0031(9) -0.0044(8)
Cl3 0.1066(18) 0.0529(10) 0.0402(9) -0.0089(7) 0.0177(10) 0.0076(11)
C1T 0.098(5) 0.050(4) 0.043(3) -0.008(3) -0.015(3) -0.035(4)
Cl1A 0.095(3) 0.0384(14) 0.135(4) 0.0029(18) -0.034(2) 0.0003(14)
Cl2A 0.129(3) 0.066(2) 0.0496(15) 0.0115(13) 0.0260(16) 0.0055(19)
Cl3A 0.089(2) 0.114(3) 0.0491(14) -0.0451(16) 0.0092(13) -0.0344(19)
C1U 0.104(6) 0.061(6) 0.059(6) -0.007(5) -0.011(5) -0.028(6)
Cl1B 0.111(7) 0.057(4) 0.068(5) -0.014(3) -0.032(4) -0.046(4)
Cl2B 0.130(6) 0.045(3) 0.118(6) 0.014(4) 0.013(5) -0.029(3)
Cl3B 0.111(6) 0.122(6) 0.038(3) -0.009(3) 0.020(3) -0.012(5)

loop_
_atom_type_symbol
_atom_type_description
_atom_type_scat_dispersion_real
_atom_type_scat_dispersion_imag
_atom_type_scat_source
C C 0.0033 0.0016 'International Tables Vol C Tables 4.2.6.8 and 6.1.1.4'
H H 0.0000 0.0000 'International Tables Vol C Tables 4.2.6.8 and 6.1.1.4'
O O 0.0106 0.0060 'International Tables Vol C Tables 4.2.6.8 and 6.1.1.4'
Cl Cl 0.1484 0.1585 'International Tables Vol C Tables 4.2.6.8 and 6.1.1.4'

loop_
_geom_angle_atom_site_label_1
_geom_angle_atom_site_label_2
_geom_angle_atom_site_label_3
_geom_angle
C1 O1 C33 114.58(12)
C32 O3 C40 114.57(13)
O2 C1 O1 123.03(15)
O2 C1 C2 123.24(15)
O1 C1 C2 113.71(13)
C3 C2 C7 119.24(15)
C3 C2 C1 115.51(14)
C7 C2 C1 125.25(14)
C4 C3 C2 121.49(15)
C4 C3 H3 119.3
C2 C3 H3 119.3
C3 C4 C5 119.62(15)
C3 C4 H4 120.2
C5 C4 H4 120.2
C6 C5 C4 119.89(16)
C6 C5 H5 120.1
C4 C5 H5 120.1
C5 C6 C7 121.26(15)
C5 C6 H6 119.4
C7 C6 H6 119.4
C6 C7 C2 118.47(14)
C6 C7 C8 117.04(14)
C2 C7 C8 124.47(14)
C9 C8 C7 174.08(17)
C8 C9 C10 176.90(17)
C15 C10 C11 119.06(14)
C15 C10 C9 120.88(15)
C11 C10 C9 120.06(14)
C12 C11 C10 120.38(15)
C12 C11 H11 119.8
C10 C11 H11 119.8
C11 C12 C13 120.45(15)
C11 C12 H12 119.8
C13 C12 H12 119.8
C14 C13 C12 119.23(14)
C14 C13 C16 120.85(15)
C12 C13 C16 119.91(15)
C15 C14 C13 120.29(15)
C15 C14 H14 119.9
C13 C14 H14 119.9
C14 C15 C10 120.59(15)
C14 C15 H15 119.7
C10 C15 H15 119.7
C17 C16 C13 178.51(18)
C16 C17 C18 179.43(18)
C19 C18 C23 119.22(14)
C19 C18 C17 120.68(15)
C23 C18 C17 120.10(15)
C20 C19 C18 120.35(15)
C20 C19 H19 119.8
C18 C19 H19 119.8
C19 C20 C21 120.57(15)
C19 C20 H20 119.7
C21 C20 H20 119.7
C22 C21 C20 118.95(14)
C22 C21 C24 120.00(14)
C20 C21 C24 121.05(14)
C23 C22 C21 120.49(15)
C23 C22 H22 119.8
C21 C22 H22 119.8
C22 C23 C18 120.43(15)
C22 C23 H23 119.8
C18 C23 H23 119.8
C25 C24 C21 177.46(17)
C24 C25 C26 173.72(16)
C27 C26 C31 118.40(14)
C27 C26 C25 117.04(14)
C31 C26 C25 124.50(14)
C28 C27 C26 121.01(15)
C28 C27 H27 119.5
C26 C27 H27 119.5
C29 C28 C27 120.43(16)
C29 C28 H28 119.8
C27 C28 H28 119.8
C28 C29 C30 119.47(15)
C28 C29 H29 120.3
C30 C29 H29 120.3
C29 C30 C31 121.43(16)
C29 C30 H30 119.3
C31 C30 H30 119.3
C30 C31 C26 119.25(15)
C30 C31 C32 115.49(14)
C26 C31 C32 125.25(14)
O4 C32 O3 122.74(15)
O4 C32 C31 123.47(15)
O3 C32 C31 113.79(13)
O1 C33 C34 107.50(13)
O1 C33 H33A 110.2
C34 C33 H33A 110.2
O1 C33 H33B 110.2
C34 C33 H33B 110.2
H33A C33 H33B 108.5
C35 C34 C39 119.07(16)
C35 C34 C33 120.30(16)
C39 C34 C33 120.63(16)
C34 C35 C36 120.22(16)
C34 C35 H35 119.9
C36 C35 H35 119.9
C37 C36 C35 120.10(17)
C37 C36 H36 120.0
C35 C36 H36 120.0
C36 C37 C38 119.88(17)
C36 C37 H37 120.1
C38 C37 H37 120.1
C39 C38 C37 120.17(17)
C39 C38 H38 119.9
C37 C38 H38 119.9
C38 C39 C34 120.55(16)
C38 C39 H39 119.7
C34 C39 H39 119.7
O3 C40 C41 107.49(13)
O3 C40 H40A 110.2
C41 C40 H40A 110.2
O3 C40 H40B 110.2
C41 C40 H40B 110.2
H40A C40 H40B 108.5
C46 C41 C42 119.24(16)
C46 C41 C40 120.39(16)
C42 C41 C40 120.37(16)
C43 C42 C41 120.35(17)
C43 C42 H42 119.8
C41 C42 H42 119.8
C42 C43 C44 120.06(18)
C42 C43 H43 120.0
C44 C43 H43 120.0
C45 C44 C43 119.92(18)
C45 C44 H44 120.0
C43 C44 H44 120.0
C44 C45 C46 120.16(17)
C44 C45 H45 119.9
C46 C45 H45 119.9
C41 C46 C45 120.25(17)
C41 C46 H46 119.9
C45 C46 H46 119.9
Cl1 C1S Cl3 115.9(4)
Cl1 C1S Cl2 114.7(4)
Cl3 C1S Cl2 111.0(3)
Cl1 C1S H1S 104.6
Cl3 C1S H1S 104.6
Cl2 C1S H1S 104.6
Cl1A C1T Cl2A 119.2(6)
Cl1A C1T Cl3A 111.7(5)
Cl2A C1T Cl3A 111.2(5)
Cl1A C1T H1T 104.4
Cl2A C1T H1T 104.4
Cl3A C1T H1T 104.4
Cl1B C1U Cl2B 100.2(11)
Cl1B C1U Cl3B 104.1(12)
Cl2B C1U Cl3B 111.0(12)
Cl1B C1U H1U 113.5
Cl2B C1U H1U 113.5
Cl3B C1U H1U 113.5

loop_
_geom_bond_atom_site_label_1
_geom_bond_atom_site_label_2
_geom_bond_distance
O1 C1 1.3399(19)
O1 C33 1.456(2)
O2 C1 1.2085(19)
O3 C32 1.3387(19)
O3 C40 1.4567(19)
O4 C32 1.2069(19)
C1 C2 1.491(2)
C2 C3 1.397(2)
C2 C7 1.416(2)
C3 C4 1.380(2)
C3 H3 0.9500
C4 C5 1.394(2)
C4 H4 0.9500
C5 C6 1.387(2)
C5 H5 0.9500
C6 C7 1.403(2)
C6 H6 0.9500
C7 C8 1.432(2)
C8 C9 1.199(2)
C9 C10 1.433(2)
C10 C15 1.401(2)
C10 C11 1.401(2)
C11 C12 1.383(2)
C11 H11 0.9500
C12 C13 1.401(2)
C12 H12 0.9500
C13 C14 1.399(2)
C13 C16 1.438(2)
C14 C15 1.383(2)
C14 H14 0.9500
C15 H15 0.9500
C16 C17 1.198(2)
C17 C18 1.438(2)
C18 C19 1.396(2)
C18 C23 1.400(2)
C19 C20 1.385(2)
C19 H19 0.9500
C20 C21 1.401(2)
C20 H20 0.9500
C21 C22 1.399(2)
C21 C24 1.433(2)
C22 C23 1.384(2)
C22 H22 0.9500
C23 H23 0.9500
C24 C25 1.200(2)
C25 C26 1.436(2)
C26 C27 1.405(2)
C26 C31 1.417(2)
C27 C28 1.385(2)
C27 H27 0.9500
C28 C29 1.383(2)
C28 H28 0.9500
C29 C30 1.386(2)
C29 H29 0.9500
C30 C31 1.394(2)
C30 H30 0.9500
C31 C32 1.488(2)
C33 C34 1.499(2)
C33 H33A 0.9900
C33 H33B 0.9900
C34 C35 1.390(2)
C34 C39 1.394(2)
C35 C36 1.395(2)
C35 H35 0.9500
C36 C37 1.383(3)
C36 H36 0.9500
C37 C38 1.385(3)
C37 H37 0.9500
C38 C39 1.383(2)
C38 H38 0.9500
C39 H39 0.9500
C40 C41 1.498(2)
C40 H40A 0.9900
C40 H40B 0.9900
C41 C46 1.389(2)
C41 C42 1.392(2)
C42 C43 1.382(3)
C42 H42 0.9500
C43 C44 1.390(3)
C43 H43 0.9500
C44 C45 1.377(3)
C44 H44 0.9500
C45 C46 1.390(3)
C45 H45 0.9500
C46 H46 0.9500
C1S Cl1 1.634(7)
C1S Cl3 1.719(5)
C1S Cl2 1.737(5)
C1S H1S 1.0000
C1T Cl1A 1.658(9)
C1T Cl2A 1.672(8)
C1T Cl3A 1.757(8)
C1T H1T 1.0000
C1U Cl1B 1.668(15)
C1U Cl2B 1.698(14)
C1U Cl3B 1.718(14)
C1U H1U 1.0000
